data_2006820
loop_
_publ_author_name
'Pakhomova, Svetlana'
'Kratochv\'il, Bohumil'
'Lellek, V\'it'
'Stibor, Ivan'

_publ_contact_author
;
  Svetlana Pakhomova
  Department of Solid State Chemistry
  Institute of Chemical Technology
  Technicka 5, 166 28 Prague 6,
  Czech Republic
;
_publ_section_title
;
 Methyl
 3',6'-Bis(chloromethyl)-2,2'-dimethoxy-1,1'-binaphthalene-3-carboxylate
;
_journal_issue 12
_journal_name_full 'Acta Crystallographica Section C'
_journal_page_first 1871
_journal_page_last 1873
_journal_paper_doi 10.1107/S0108270197010172
_journal_volume 53
_journal_year 1997
_chemical_formula_moiety 'C26 H22 Cl2 O4'
_chemical_formula_sum 'C26 H22 Cl2 O4'
_chemical_formula_weight 469.34
_chemical_name_systematic
;methyl
 3',6'-bis(chloromethyl)-2,2'-dimethoxy-1,1'-binaphthalene-3-carboxylate
;
_space_group_IT_number 14
_symmetry_cell_setting monoclinic
_symmetry_space_group_name_Hall '-P 2yn'
_symmetry_space_group_name_H-M 'P 1 21/n 1'
_audit_creation_method SHELXL
_cell_angle_alpha 90.00
_cell_angle_beta 92.930(10)
_cell_angle_gamma 90.00
_cell_formula_units_Z 4
_cell_length_a 8.5840(10)
_cell_length_b 16.066(3)
_cell_length_c 16.097(2)
_cell_measurement_reflns_used 20
_cell_measurement_temperature 293(2)
_cell_measurement_theta_max 50
_cell_measurement_theta_min 48
_cell_volume 2217.0(6)
_computing_cell_refinement SDP
_computing_data_collection 'SDP (B.A. Frenz & Associates, 1982)'
_computing_data_reduction SDP
_computing_publication_material SHELXL93
_computing_structure_refinement 'SHELXL93 (Sheldrick, 1993)'
_computing_structure_solution 'SHELXS86 (Sheldrick, 1990)'
_diffrn_ambient_temperature 293(2)
_diffrn_measurement_device 'Enraf-Nonius CAD4 diffractometer'
_diffrn_measurement_method '2\q/\w scans'
_diffrn_radiation_monochromator graphite
_diffrn_radiation_source 'fine-focus sealed tube'
_diffrn_radiation_type CuK\a
_diffrn_radiation_wavelength 1.54187
_diffrn_reflns_av_R_equivalents 0.0491
_diffrn_reflns_av_sigmaI/netI 0.0437
_diffrn_reflns_limit_h_max 10
_diffrn_reflns_limit_h_min 0
_diffrn_reflns_limit_k_max 19
_diffrn_reflns_limit_k_min -19
_diffrn_reflns_limit_l_max 19
_diffrn_reflns_limit_l_min -19
_diffrn_reflns_number 8369
_diffrn_reflns_theta_max 70.83
_diffrn_reflns_theta_min 3.89
_diffrn_standards_decay_% 0.6
_diffrn_standards_interval_time 120
_diffrn_standards_number 2
_exptl_absorpt_coefficient_mu 2.90
_exptl_absorpt_correction_T_max 0.36
_exptl_absorpt_correction_T_min 0.33
_exptl_absorpt_correction_type 'semi-empirical, based on \y scan (North, Phillips & Mathews, 1968)'
_exptl_crystal_colour colourless
_exptl_crystal_density_diffrn 1.406
_exptl_crystal_description needle
_exptl_crystal_F_000 976
_exptl_crystal_size_max 0.88
_exptl_crystal_size_mid 0.49
_exptl_crystal_size_min 0.35
_refine_diff_density_max 0.88
_refine_diff_density_min -0.70
_refine_ls_extinction_coef 0.0023(5)
_refine_ls_extinction_method SHELXL
_refine_ls_goodness_of_fit_all 1.054
_refine_ls_goodness_of_fit_obs 1.083
_refine_ls_matrix_type full
_refine_ls_number_parameters 394
_refine_ls_number_reflns 4120
_refine_ls_number_restraints 0
_refine_ls_restrained_S_all 1.093
_refine_ls_restrained_S_obs 1.083
_refine_ls_R_factor_all 0.0718
_refine_ls_R_factor_obs .0664
_refine_ls_shift/esd_max 0.010
_refine_ls_shift/esd_mean 0.001
_refine_ls_structure_factor_coef Fsqd
_refine_ls_weighting_details 'w = 1/[\s^2^(Fo^2^)+(0.1171P)^2^+0.9778P] where P=(Fo^2^+2Fc^2^)/3'
_refine_ls_weighting_scheme calc
_refine_ls_wR_factor_all 0.2026
_refine_ls_wR_factor_obs .1892
_reflns_number_observed 3684
_reflns_number_total 4125
_reflns_observed_criterion >2sigma(I)
_cod_data_source_file fr1060.cif
_cod_data_source_block lellek
_cod_depositor_comments
;
The following automatic conversions were performed:
'_symmetry_cell_setting' value 'Monoclinic' changed to 'monoclinic'
according to '/home/saulius/struct/CIF-dictionaries/cif_core.dic'
dictionary named 'cif_core.dic' version 2.4.1 from 2010-06-29.

Automatic conversion script
Id: cif_fix_enum 1527 2010-12-29 10:47:43Z saulius 

The following automatic conversions were performed:

'_symmetry_cell_setting' value 'Monoclinic' changed to 'monoclinic'
according to /home/saulius/struct/CIF-dictionaries/cif_core.dic
dictionary named 'cif_core.dic' version 2.4.1 from 2010-06-29.

Automatic conversion script
Id: cif_fix_values 1715 2011-07-08 13:25:40Z adriana 

The following automatic conversions were performed:

'_refine_ls_weighting_scheme' value 'calc w =
1/[\s^2^(Fo^2^)+(0.1171P)^2^+0.9778P] where P=(Fo^2^+2Fc^2^)/3' was
changed to 'calc'. New tag '_refine_ls_weighting_details' was
created. The value of the new tag was set to 'w =
1/[\s^2^(Fo^2^)+(0.1171P)^2^+0.9778P] where P=(Fo^2^+2Fc^2^)/3'.

Automatic conversion script
Id: cif_fix_values 3143 2015-03-26 13:38:13Z robertas 
;
_cod_original_sg_symbol_H-M 'P 21/n'
_cod_database_code 2006820

loop_
_symmetry_equiv_pos_as_xyz
x,y,z
-x,-y,-z
1/2+x,1/2-y,1/2+z
-1/2-x,-1/2+y,-1/2-z

loop_
_atom_site_aniso_label
_atom_site_aniso_U_11
_atom_site_aniso_U_22
_atom_site_aniso_U_33
_atom_site_aniso_U_12
_atom_site_aniso_U_13
_atom_site_aniso_U_23
Cl1 .1363(10) .0938(7) .0740(6) .0025(6) .0468(6) -.0123(5)
Cl2 .0575(5) .0971(7) .1290(9) .0212(4) .0043(5) .0301(6)
O1 .0504(10) .0558(10) .0357(8) -.0060(8) -.0019(7) -.0069(7)
O2 .087(3) .054(2) .070(2) -.026(2) -.024(2) .0046(13)
O3 .060(2) .040(2) .062(2) -.0062(13) .0014(15) .0134(14)
O2A .129(15) .039(5) .046(6) -.008(6) -.027(7) -.013(4)
O3A .092(11) .037(6) .042(5) .000(6) .018(6) -.003(4)
O4 .0469(10) .0559(11) .0673(12) .0073(8) .0125(9) .0032(9)
C1 .0367(11) .0421(12) .0388(12) .0041(9) .0003(9) .0026(9)
C2 .0364(11) .0412(12) .0353(11) .0019(9) -.0005(8) -.0038(9)
C3 .0404(11) .0360(11) .0389(11) .0009(9) .0023(9) .0004(9)
C4 .0466(13) .0421(12) .0377(12) .0004(10) -.0032(9) .0048(10)
C5 .062(2) .054(2) .0446(14) -.0034(13) -.0109(12) .0012(12)
C6 .065(2) .057(2) .060(2) -.0107(14) -.0141(14) -.0105(13)
C7 .065(2) .0425(14) .073(2) -.0134(13) -.0100(14) -.0065(13)
C8 .060(2) .0420(13) .055(2) -.0039(12) -.0043(12) .0053(12)
C9 .0397(12) .0388(12) .0446(12) .0006(9) -.0037(9) .0007(10)
C10 .0443(13) .0394(12) .0439(13) .0000(10) -.0043(10) .0003(10)
C11 .061(2) .0384(12) .0434(13) -.0019(11) .0007(11) -.0013(10)
C12 .051(2) .079(2) .060(2) -.0083(15) -.0084(13) -.015(2)
C13 .079(2) .049(2) .080(2) -.017(2) .011(2) .012(2)
C1' .0402(11) .0404(12) .0394(11) -.0027(9) -.0024(9) .0036(9)
C2' .0400(12) .0473(13) .0458(12) -.0020(10) .0020(9) .0037(10)
C3' .0537(15) .059(2) .0432(13) -.0071(12) .0067(11) .0054(12)
C4' .0538(14) .0541(15) .0416(13) -.0051(12) -.0034(10) .0124(11)
C5' .0553(15) .0395(12) .0490(14) -.0006(11) -.0133(11) .0054(11)
C6' .0505(14) .0402(12) .060(2) .0036(11) -.0110(12) -.0030(11)
C7' .0530(14) .0487(14) .0491(14) .0038(11) .0037(11) -.0063(11)
C8' .0508(14) .0440(13) .0406(13) .0014(11) .0008(10) .0056(11)
C9' .0402(11) .0384(11) .0382(11) -.0026(9) -.0043(9) .0021(9)
C10' .0465(12) .0417(12) .0402(12) -.0047(10) -.0081(9) .0051(10)
C11' .042(2) .073(2) .116(3) .008(2) .002(2) .016(2)
C12' .067(2) .088(2) .055(2) -.002(2) .0188(15) .009(2)
C13' .084(2) .054(2) .081(2) .024(2) -.007(2) -.006(2)

loop_
_atom_site_label
_atom_site_fract_x
_atom_site_fract_y
_atom_site_fract_z
_atom_site_U_iso_or_equiv
_atom_site_thermal_displace_type
_atom_site_calc_flag
_atom_site_refinement_flags
_atom_site_occupancy
_atom_site_disorder_group
_atom_site_type_symbol
Cl1 .4745(2) .26502(7) .07249(7) .1000(4) Uani d . 1 . Cl
Cl2 -.31649(11) .51083(7) .29913(8) .0946(4) Uani d . 1 . Cl
O1 .2618(2) .14265(12) .36153(10) .0474(4) Uani d . 1 . O
O2 .1827(5) .0169(2) .4727(2) .0714(13) Uani d P .801(9) . O
O3 .3714(5) -.0014(2) .5721(3) .0539(9) Uani d P .801(9) . O
O2A .321(2) -.0010(6) .4495(7) .072(6) Uani d P .199(9) . O
O3A .306(3) .0195(8) .5849(8) .056(4) Uani d P .199(9) . O
O4 .5718(2) .24491(13) .28421(14) .0564(5) Uani d . 1 . O
C1 .3941(3) .25716(15) .42693(14) .0392(5) Uani d . 1 . C
C2 .3373(3) .17786(15) .43152(14) .0377(5) Uani d . 1 . C
C3 .3622(3) .12955(14) .50586(14) .0384(5) Uani d . 1 . C
C4 .4446(3) .1634(2) .57324(15) .0423(5) Uani d . 1 . C
H4 .456(3) .1331(18) .6216(18) .044(7) Uiso d . 1 . H
C5 .5919(4) .2792(2) .6411(2) .0540(7) Uani d . 1 . C
H5 .598(4) .252(3) .685(3) .072(11) Uiso d . 1 . H
C6 .6530(4) .3572(2) .6382(2) .0611(8) Uani d . 1 . C
H6 .716(4) .378(3) .690(2) .076(10) Uiso d . 1 . H
C7 .6289(4) .4050(2) .5651(2) .0607(8) Uani d . 1 . C
H7 .673(5) .455(3) .562(3) .095(13) Uiso d . 1 . H
C8 .5447(3) .3742(2) .4969(2) .0524(6) Uani d . 1 . C
H8 .538(4) .403(2) .453(2) .052(8) Uiso d . 1 . H
C9 .4809(3) .29281(15) .49744(15) .0412(5) Uani d . 1 . C
C10 .5047(3) .2449(2) .5715(2) .0427(5) Uani d . 1 . C
C11 .2995(3) .0434(2) .5118(2) .0476(6) Uani d . 1 . C
C12 .0975(4) .1501(3) .3576(2) .0639(8) Uani d . 1 . C
H121 .051(5) .115(3) .316(3) .086(12) Uiso d . 1 . H
H122 .053(8) .209(5) .356(4) .15(2) Uiso d . 1 . H
H123 .063(5) .141(3) .407(3) .087(13) Uiso d . 1 . H
C13 .3016(5) -.0800(2) .5898(3) .0692(9) Uani d . 1 . C
H131 .197(5) -.073(2) .602(2) .071(10) Uiso d . 1 . H
H132 .292(4) -.114(3) .541(3) .073(11) Uiso d . 1 . H
H133 .389(8) -.110(5) .614(4) .15(2) Uiso d . 1 . H
C1' .3623(3) .30896(15) .35007(14) .0401(5) Uani d . 1 . C
C2' .4548(3) .3034(2) .2841(2) .0444(5) Uani d . 1 . C
C3' .4291(3) .3558(2) .2125(2) .0518(6) Uani d . 1 . C
C4' .3121(3) .4130(2) .2110(2) .0500(6) Uani d . 1 . C
H4' .294(4) .446(2) .162(2) .062(9) Uiso d . 1 . H
C5' .0924(3) .4805(2) .2748(2) .0485(6) Uani d . 1 . C
H5' .071(4) .516(2) .233(2) .065(10) Uiso d . 1 . H
C6' -.0042(3) .4874(2) .3381(2) .0508(6) Uani d . 1 . C
C7' .0161(3) .4325(2) .4070(2) .0502(6) Uani d . 1 . C
H7' -.058(3) .4371(18) .4521(18) .045(7) Uiso d . 1 . H
C8' .1336(3) .3756(2) .4114(2) .0452(6) Uani d . 1 . C
H8' .145(3) .346(2) .4489(19) .044(8) Uiso d . 1 . H
C9' .2372(3) .36735(14) .34714(14) .0391(5) Uani d . 1 . C
C10' .2135(3) .4209(2) .27654(15) .0431(5) Uani d . 1 . C
C11' .7222(4) .2729(3) .3169(3) .0773(11) Uani d . 1 . C
H111 .789(5) .236(3) .306(3) .075(11) Uiso d . 1 . H
H112 .727(6) .280(3) .385(3) .106(15) Uiso d . 1 . H
H113 .750(5) .318(3) .283(3) .092(13) Uiso d . 1 . H
C12' .5304(4) .3501(3) .1408(2) .0696(9) Uani d . 1 . C
H124 .643(5) .341(3) .153(2) .080(11) Uiso d . 1 . H
H125 .520(5) .397(3) .098(3) .085(12) Uiso d . 1 . H
C13' -.1297(5) .5529(2) .3369(3) .0733(9) Uani d . 1 . C
H134 -.110(6) .594(4) .296(3) .114(17) Uiso d . 1 . H
H135 -.1516 .5770 .3986 .097(13) Uiso d . 1 . H

loop_
_atom_type_symbol
_atom_type_description
_atom_type_scat_dispersion_real
_atom_type_scat_dispersion_imag
_atom_type_scat_source
C C 0.0181 0.0091 'SHELXL93 (Sheldrick, 1993)'
H H 0.0000 0.0000 'SHELXL93 (Sheldrick, 1993)'
O O 0.0492 0.0322 'SHELXL93 (Sheldrick, 1993)'
Cl Cl 0.3639 0.7018 'SHELXL93 (Sheldrick, 1993)'

loop_
_geom_angle_atom_site_label_1
_geom_angle_atom_site_label_2
_geom_angle_atom_site_label_3
_geom_angle
_geom_angle_publ_flag
C2 O1 C12 115.1(2) ?
C11 O2 O2A 59.4(4) ?
O3A O3 C11 66.6(12) ?
O3A O3 C13 90.9(13) ?
C11 O3 C13 116.0(3) yes
C11 O2A O2 57.8(7) ?
O3 O3A C11 82.3(13) ?
O3 O3A C13 63.4(11) ?
C11 O3A C13 110.9(9) yes
C2' O4 C11' 115.3(3) ?
C2 C1 C9 119.9(2) ?
C2 C1 C1' 120.6(2) ?
C9 C1 C1' 119.4(2) ?
C1 C2 O1 119.2(2) ?
C1 C2 C3 120.7(2) ?
O1 C2 C3 120.0(2) ?
C4 C3 C2 119.5(2) ?
C4 C3 C11 119.3(2) ?
C2 C3 C11 121.2(2) ?
C3 C4 C10 121.7(2) ?
C3 C4 H4 119.1(18) ?
C10 C4 H4 119.0(18) ?
C6 C5 C10 121.1(3) ?
C6 C5 H5 121.(3) ?
C10 C5 H5 118.(3) ?
C5 C6 C7 119.3(3) ?
C5 C6 H6 118.(2) ?
C7 C6 H6 123.(2) ?
C8 C7 C6 121.2(3) ?
C8 C7 H7 119.(3) ?
C6 C7 H7 120.(3) ?
C7 C8 C9 120.9(3) ?
C7 C8 H8 119.(2) ?
C9 C8 H8 120.(2) ?
C8 C9 C10 117.7(2) ?
C8 C9 C1 123.0(2) ?
C10 C9 C1 119.3(2) ?
C4 C10 C5 121.5(2) ?
C4 C10 C9 118.8(2) ?
C5 C10 C9 119.8(2) ?
O2 C11 O3A 112.0(9) ?
O2 C11 O2A 62.8(7) ?
O3A C11 O2A 125.8(8) ?
O2 C11 O3 121.3(3) yes
O3A C11 O3 31.1(8) ?
O2A C11 O3 101.2(6) ?
O2 C11 C3 125.1(3) yes
O3A C11 C3 110.6(7) yes
O2A C11 C3 114.1(6) yes
O3 C11 C3 113.2(2) yes
O1 C12 H121 111.(3) ?
O1 C12 H122 117.(4) ?
H121 C12 H122 113.(4) ?
O1 C12 H123 109.(3) ?
H121 C12 H123 114.(4) ?
H122 C12 H123 92.(5) ?
O3 C13 O3A 25.7(6) ?
O3 C13 H131 111.(2) ?
O3A C13 H131 85.(3) ?
O3 C13 H132 111.(2) ?
O3A C13 H132 122.(3) ?
H131 C13 H132 101.(3) ?
O3 C13 H133 101.(4) ?
O3A C13 H133 120.(4) ?
H131 C13 H133 136.(5) ?
H132 C13 H133 94.(4) ?
C2' C1' C9' 119.1(2) ?
C2' C1' C1 121.1(2) ?
C9' C1' C1 119.8(2) ?
C1' C2' O4 120.0(2) ?
C1' C2' C3' 121.0(2) ?
O4 C2' C3' 118.9(2) ?
C4' C3' C2' 119.6(2) ?
C4' C3' C12' 119.3(3) ?
C2' C3' C12' 121.0(3) ?
C3' C4' C10' 121.6(2) ?
C3' C4' H4' 118.(2) ?
C10' C4' H4' 120.(2) ?
C6' C5' C10' 121.4(2) ?
C6' C5' H5' 114.(2) ?
C10' C5' H5' 125.(2) ?
C5' C6' C7' 118.8(2) ?
C5' C6' C13' 121.0(3) ?
C7' C6' C13' 120.2(3) ?
C8' C7' C6' 121.2(3) ?
C8' C7' H7' 120.8(17) ?
C6' C7' H7' 118.0(17) ?
C7' C8' C9' 121.4(2) ?
C7' C8' H8' 122.(2) ?
C9' C8' H8' 117.(2) ?
C8' C9' C1' 122.8(2) ?
C8' C9' C10' 117.3(2) ?
C1' C9' C10' 119.9(2) ?
C4' C10' C5' 121.4(2) ?
C4' C10' C9' 118.7(2) ?
C5' C10' C9' 119.8(2) ?
O4 C11' H111 108.(3) ?
O4 C11' H112 112.(3) ?
H111 C11' H112 106.(4) ?
O4 C11' H113 106.(3) ?
H111 C11' H113 103.(4) ?
H112 C11' H113 120.(4) ?
C3' C12' Cl1 111.9(2) yes
C3' C12' H124 118.(2) ?
Cl1 C12' H124 104.(2) ?
C3' C12' H125 116.(2) ?
Cl1 C12' H125 98.(2) ?
H124 C12' H125 107.(3) ?
C6' C13' Cl2 111.3(2) yes
C6' C13' H134 110.(3) ?
Cl2 C13' H134 103.(3) ?
C6' C13' H135 113.1(3) ?
Cl2 C13' H135 104.3(3) ?
H134 C13' H135 115.(3) ?

loop_
_geom_bond_atom_site_label_1
_geom_bond_atom_site_label_2
_geom_bond_site_symmetry_2
_geom_bond_distance
_geom_bond_publ_flag
Cl1 C12' . 1.804(4) yes
Cl2 C13' . 1.816(4) yes
O1 C2 . 1.391(3) no
O1 C12 . 1.414(4) no
O2 C11 . 1.232(4) yes
O2 O2A . 1.30(2) ?
O3 O3A . .69(2) ?
O3 C11 . 1.333(4) yes
O3 C13 . 1.432(4) yes
O2A C11 . 1.253(12) yes
O3A C11 . 1.235(13) yes
O3A C13 . 1.601(14) yes
O4 C2' . 1.375(3) no
O4 C11' . 1.441(4) no
C1 C2 . 1.368(3) ?
C1 C9 . 1.444(3) ?
C1 C1' . 1.504(3) yes
C2 C3 . 1.433(3) ?
C3 C4 . 1.376(3) ?
C3 C11 . 1.490(3) yes
C4 C10 . 1.409(4) ?
C4 H4 . .92(3) ?
C5 C6 . 1.361(4) ?
C5 C10 . 1.425(4) ?
C5 H5 . .83(4) ?
C6 C7 . 1.411(5) ?
C6 H6 . 1.02(4) ?
C7 C8 . 1.376(4) ?
C7 H7 . .89(5) ?
C8 C9 . 1.417(4) ?
C8 H8 . .84(3) ?
C9 C10 . 1.425(3) ?
C12 H121 . .95(4) ?
C12 H122 . 1.02(8) ?
C12 H123 . .87(5) ?
C13 H131 . .94(4) ?
C13 H132 . .95(4) ?
C13 H133 . .96(7) ?
C1' C2' . 1.361(3) ?
C1' C9' . 1.425(3) ?
C2' C3' . 1.436(4) ?
C3' C4' . 1.361(4) ?
C3' C12' . 1.483(4) ?
C4' C10' . 1.392(4) ?
C4' H4' . .96(4) ?
C5' C6' . 1.351(4) ?
C5' C10' . 1.413(4) ?
C5' H5' . .90(4) ?
C6' C7' . 1.421(4) ?
C6' C13' . 1.505(4) ?
C7' C8' . 1.361(4) ?
C7' H7' . .99(3) ?
C8' C9' . 1.404(4) ?
C8' H8' . .78(3) ?
C9' C10' . 1.431(3) ?
C11' H111 . .85(4) ?
C11' H112 . 1.10(5) ?
C11' H113 . .94(5) ?
C12' H124 . .98(4) ?
C12' H125 . 1.03(4) ?
C13' H134 . .95(5) ?
C13' H135 . 1.091(4) ?

loop_
_geom_torsion_atom_site_label_1
_geom_torsion_atom_site_label_2
_geom_torsion_atom_site_label_3
_geom_torsion_atom_site_label_4
_geom_torsion
_geom_torsion_publ_flag
C11 O2 O2A C11 0.000(3) ?
C11 O3 O3A C11 0.000(5) ?
C13 O3 O3A C11 -118.1(5) ?
C11 O3 O3A C13 118.1(5) ?
C13 O3 O3A C13 0.0000(10) ?
C9 C1 C2 O1 -176.3(2) ?
C1' C1 C2 O1 5.9(3) ?
C9 C1 C2 C3 0.3(3) ?
C1' C1 C2 C3 -177.5(2) ?
C12 O1 C2 C1 -95.0(3) yes
C12 O1 C2 C3 88.3(3) ?
C1 C2 C3 C4 -0.2(3) ?
O1 C2 C3 C4 176.4(2) ?
C1 C2 C3 C11 179.4(2) ?
O1 C2 C3 C11 -4.0(3) ?
C2 C3 C4 C10 0.5(4) ?
C11 C3 C4 C10 -179.1(2) ?
C10 C5 C6 C7 0.2(5) ?
C5 C6 C7 C8 0.1(5) ?
C6 C7 C8 C9 -0.7(5) ?
C7 C8 C9 C10 1.1(4) ?
C7 C8 C9 C1 -178.9(3) ?
C2 C1 C9 C8 179.3(2) ?
C1' C1 C9 C8 -2.9(4) ?
C2 C1 C9 C10 -0.7(3) ?
C1' C1 C9 C10 177.2(2) ?
C3 C4 C10 C5 -179.1(2) ?
C3 C4 C10 C9 -0.9(4) ?
C6 C5 C10 C4 178.3(3) ?
C6 C5 C10 C9 0.1(4) ?
C8 C9 C10 C4 -179.0(2) ?
C1 C9 C10 C4 1.0(4) ?
C8 C9 C10 C5 -0.7(4) ?
C1 C9 C10 C5 179.2(2) ?
O2A O2 C11 O3A -120.1(10) ?
O2A O2 C11 O2A 0.000(2) ?
O2A O2 C11 O3 -86.7(7) ?
O2A O2 C11 C3 101.6(6) ?
O3 O3A C11 O2 114.4(14) ?
C13 O3A C11 O2 56.8(15) ?
O3 O3A C11 O2A 43.(2) ?
C13 O3A C11 O2A -14.8(19) yes
O3 O3A C11 O3 0.000(10) ?
C13 O3A C11 O3 -57.6(10) ?
O3 O3A C11 C3 -101.1(12) ?
C13 O3A C11 C3 -158.7(9) ?
O2 O2A C11 O2 0.000(3) ?
O2 O2A C11 O3A 98.6(12) ?
O2 O2A C11 O3 119.6(4) ?
O2 O2A C11 C3 -118.6(5) ?
O3A O3 C11 O2 -80.9(15) ?
C13 O3 C11 O2 -2.0(6) yes
O3A O3 C11 O3A 0.000(11) ?
C13 O3 C11 O3A 78.9(14) ?
O3A O3 C11 O2A -145.8(16) ?
C13 O3 C11 O2A -66.9(8) ?
O3A O3 C11 C3 91.7(15) ?
C13 O3 C11 C3 170.6(3) ?
C4 C3 C11 O2 152.0(3) yes
C2 C3 C11 O2 -27.6(4) ?
C4 C3 C11 O3A 13.2(11) ?
C2 C3 C11 O3A -166.4(11) ?
C4 C3 C11 O2A -135.3(8) yes
C2 C3 C11 O2A 45.1(8) ?
C4 C3 C11 O3 -20.3(4) ?
C2 C3 C11 O3 160.1(3) ?
O3A O3 C13 O3A 0.000(3) ?
C11 O3 C13 O3A -64.3(13) ?
O3 O3A C13 O3 0.000(3) ?
C11 O3A C13 O3 69.4(12) ?
C2 C1 C1' C2' -85.5(3) yes
C9 C1 C1' C2' 96.7(3) ?
C2 C1 C1' C9' 97.1(3) ?
C9 C1 C1' C9' -80.7(3) ?
C9' C1' C2' O4 -177.1(2) ?
C1 C1' C2' O4 5.4(4) ?
C9' C1' C2' C3' 0.6(4) ?
C1 C1' C2' C3' -176.9(2) ?
C11' O4 C2' C1' -92.1(3) yes
C11' O4 C2' C3' 90.1(3) ?
C1' C2' C3' C4' 1.1(4) ?
O4 C2' C3' C4' 178.9(2) ?
C1' C2' C3' C12' 179.7(3) ?
O4 C2' C3' C12' -2.5(4) ?
C2' C3' C4' C10' -1.6(4) ?
C12' C3' C4' C10' 179.8(3) ?
C10' C5' C6' C7' -0.9(4) ?
C10' C5' C6' C13' 178.1(3) ?
C5' C6' C7' C8' 2.3(4) ?
C13' C6' C7' C8' -176.7(3) ?
C6' C7' C8' C9' -1.6(4) ?
C7' C8' C9' C1' 179.4(2) ?
C7' C8' C9' C10' -0.4(4) ?
C2' C1' C9' C8' 178.2(2) ?
C1 C1' C9' C8' -4.3(3) ?
C2' C1' C9' C10' -1.9(3) ?
C1 C1' C9' C10' 175.6(2) ?
C3' C4' C10' C5' 179.8(3) ?
C3' C4' C10' C9' 0.3(4) ?
C6' C5' C10' C4' 179.3(2) ?
C6' C5' C10' C9' -1.1(4) ?
C8' C9' C10' C4' -178.6(2) ?
C1' C9' C10' C4' 1.5(3) ?
C8' C9' C10' C5' 1.8(3) ?
C1' C9' C10' C5' -178.1(2) ?
C4' C3' C12' Cl1 -100.3(3) yes
C2' C3' C12' Cl1 81.2(3) ?
C5' C6' C13' Cl2 96.9(3) yes
C7' C6' C13' Cl2 -84.1(3) ?
